data_1529450
loop_
_publ_author_name
'Messaoud, Mohamed Yacine Ameur'
'Bentabed-Ababsa, Ghenia'
'Hedidi, Madani'
'Derdour, A\"icha'
'Chevallier, Floris'
'Halauko, Yury S.'
'Ivashkevich, Oleg A.'
'Matulis, Vadim E.'
'Picot, Laurent'
'Thi\'ery, Val\'erie'
'Roisnel, Thierry'
'Dorcet, Vincent'
'Mongin, Florence'

_publ_section_title
;
 Deproto-metallation of N-arylated pyrroles and indoles using a mixed
 lithium-zinc base and regioselectivity-computed CH acidity relationship.
;
_journal_name_full 'Beilstein journal of organic chemistry'
_journal_page_first 1475
_journal_page_last 1485
_journal_paper_doi 10.3762/bjoc.11.160
_journal_volume 11
_journal_year 2015
_chemical_absolute_configuration ad
_chemical_compound_source 'synthesis as described'
_chemical_formula_moiety 'C14 H10 I N'
_chemical_formula_sum 'C14 H10 I N'
_chemical_formula_weight 319.13
_chemical_name_systematic
;
 ?
;
_space_group_IT_number 9
_symmetry_cell_setting monoclinic
_symmetry_Int_Tables_number 9
_symmetry_space_group_name_Hall 'C -2yc'
_symmetry_space_group_name_H-M 'C 1 c 1'
_atom_sites_solution_hydrogens geom
_atom_sites_solution_primary direct
_atom_sites_solution_secondary difmap
_audit_conform_dict_location ftp://ftp.iucr.org/pub/cif_core.dic
_audit_conform_dict_name cif_core.dic
_audit_conform_dict_version 2.3
_audit_creation_date 2015-01-19T15:23:56-00:00
_audit_creation_method 'WinGX routine CIF_UPDATE'
_cell_angle_alpha 90
_cell_angle_beta 100.632(2)
_cell_angle_gamma 90
_cell_formula_units_Z 4
_cell_length_a 7.0800(3)
_cell_length_b 20.6660(10)
_cell_length_c 8.2442(5)
_cell_measurement_reflns_used 3333
_cell_measurement_temperature 150(2)
_cell_measurement_theta_max 27.43
_cell_measurement_theta_min 3.09
_cell_measurement_wavelength 0.71073
_cell_volume 1185.54(11)
_computing_cell_refinement 'Bruker APEX2 (Bruker, 2006)'
_computing_data_collection 'Bruker APEX2 (Bruker, 2006)'
_computing_data_reduction 'Bruker APEX2 (Bruker, 2006)'
_computing_molecular_graphics 'Ortep-3 for Windows (Farrugia, 1997)'
_computing_publication_material
;
          WinGX publication routines (Farrugia, 2012),
          CRYSCALc (T. Roisnel, local program, 2014)
;
_computing_structure_refinement 'SHELXL-97 (Sheldrick, 1997)'
_computing_structure_solution 'SIR97 (Altomare et al., 1999)'
_diffrn_ambient_temperature 150(2)
_diffrn_detector 'CCD plate'
_diffrn_measured_fraction_theta_full 0.997
_diffrn_measured_fraction_theta_max 0.997
_diffrn_measurement_device_type 'APEXII, Bruker-AXS'
_diffrn_measurement_method 'CCD rotation images, thin slices'
_diffrn_radiation_monochromator graphite
_diffrn_radiation_probe x-ray
_diffrn_radiation_type MoK\a
_diffrn_radiation_wavelength 0.71073
_diffrn_reflns_av_R_equivalents 0.0279
_diffrn_reflns_av_unetI/netI 0.0347
_diffrn_reflns_limit_h_max 6
_diffrn_reflns_limit_h_min -9
_diffrn_reflns_limit_k_max 26
_diffrn_reflns_limit_k_min -26
_diffrn_reflns_limit_l_max 10
_diffrn_reflns_limit_l_min -10
_diffrn_reflns_number 5134
_diffrn_reflns_theta_full 27.48
_diffrn_reflns_theta_max 27.48
_diffrn_reflns_theta_min 3.09
_exptl_absorpt_coefficient_mu 2.671
_exptl_absorpt_correction_T_max 0.499
_exptl_absorpt_correction_T_min 0.380
_exptl_absorpt_correction_type multi-scan
_exptl_absorpt_process_details
;
  [Sheldrick, G.M. (2002). SADABS Bruker AXS Inc., Madison, Wisconsin, USA]
;
_exptl_crystal_colour colourless
_exptl_crystal_density_diffrn 1.788
_exptl_crystal_density_method 'not measured'
_exptl_crystal_description prism
_exptl_crystal_F_000 616
_exptl_crystal_size_max 0.39
_exptl_crystal_size_mid 0.36
_exptl_crystal_size_min 0.26
_refine_diff_density_max 0.318
_refine_diff_density_min -0.601
_refine_diff_density_rms 0.096
_refine_ls_abs_structure_details 'Flack H D (1983), Acta Cryst. A39, 876-881'
_refine_ls_abs_structure_Flack -0.03(3)
_refine_ls_extinction_method none
_refine_ls_goodness_of_fit_ref 1.1
_refine_ls_hydrogen_treatment constr
_refine_ls_matrix_type full
_refine_ls_number_parameters 145
_refine_ls_number_reflns 2183
_refine_ls_number_restraints 2
_refine_ls_restrained_S_all 1.099
_refine_ls_R_factor_all 0.0238
_refine_ls_R_factor_gt 0.0233
_refine_ls_shift/su_max 0
_refine_ls_shift/su_mean 0
_refine_ls_structure_factor_coef Fsqd
_refine_ls_weighting_details 'calc w=1/[\s^2^(Fo^2^)+(0.0290P)^2^+0.0000P] where P=(Fo^2^+2Fc^2^)/3'
_refine_ls_weighting_scheme calc
_refine_ls_wR_factor_gt 0.0563
_refine_ls_wR_factor_ref 0.0566
_reflns_number_gt 2139
_reflns_number_total 2183
_reflns_threshold_expression >2sigma(I)
_cod_data_source_file 1860-5397-11-160-S2.cif
_cod_data_source_block 4c
_cod_depositor_comments
;Adding full bibliography for 1529449--1529453.cif.

 Adding full bibliography for 1529449--1529453.cif.
;
_cod_original_cell_volume 1185.54(10)
_cod_original_sg_symbol_H-M 'C c'
_cod_database_code 1529450

loop_
_symmetry_equiv_pos_as_xyz
'x, y, z'
'x, -y, z+1/2'
'x+1/2, y+1/2, z'
'x+1/2, -y+1/2, z+1/2'

loop_
_atom_site_label
_atom_site_type_symbol
_atom_site_fract_x
_atom_site_fract_y
_atom_site_fract_z
_atom_site_U_iso_or_equiv
_atom_site_adp_type
_atom_site_occupancy
_atom_site_symmetry_multiplicity
_atom_site_calc_flag
_atom_site_refinement_flags
I1 I 0.21584(8) 0.122139(9) 0.20037(8) 0.02277(8) Uani 1 1 d .
C1 C -0.0095(5) 0.10092(18) 0.0112(5) 0.0151(7) Uani 1 1 d .
C2 C -0.0040(5) 0.06330(18) -0.1229(5) 0.0181(8) Uani 1 1 d .
H2 H 0.1052 0.0412 -0.147 0.022 Uiso 1 1 calc R
C3 C -0.1942(5) 0.06317(17) -0.2217(5) 0.0149(7) Uani 1 1 d .
C4 C -0.2783(6) 0.03179(18) -0.3677(5) 0.0200(8) Uani 1 1 d .
H4 H -0.2035 0.0052 -0.4254 0.024 Uiso 1 1 calc R
C5 C -0.4724(7) 0.0403(2) -0.4261(5) 0.0238(9) Uani 1 1 d .
H5 H -0.5318 0.0187 -0.5241 0.029 Uiso 1 1 calc R
C6 C -0.5841(6) 0.08066(19) -0.3423(5) 0.0215(8) Uani 1 1 d .
H6 H -0.7173 0.0857 -0.3851 0.026 Uiso 1 1 calc R
C7 C -0.5039(6) 0.11280(18) -0.1997(6) 0.0201(9) Uani 1 1 d .
H7 H -0.5786 0.1403 -0.1441 0.024 Uiso 1 1 calc R
C8 C -0.3084(5) 0.10322(17) -0.1408(5) 0.0144(7) Uani 1 1 d .
N9 N -0.1929(5) 0.12709(13) 0.0031(4) 0.0150(7) Uani 1 1 d .
C10 C -0.2577(5) 0.1678(2) 0.1196(6) 0.0157(9) Uani 1 1 d .
C11 C -0.2569(6) 0.1454(2) 0.2819(6) 0.0179(9) Uani 1 1 d .
H11 H -0.2097 0.1033 0.313 0.021 Uiso 1 1 calc R
C12 C -0.3237(6) 0.1837(2) 0.3945(6) 0.0245(9) Uani 1 1 d .
H12 H -0.3204 0.1686 0.5039 0.029 Uiso 1 1 calc R
C13 C -0.3962(6) 0.2448(2) 0.3482(6) 0.0283(10) Uani 1 1 d .
H13 H -0.4427 0.2713 0.4263 0.034 Uiso 1 1 calc R
C14 C -0.4012(5) 0.2672(2) 0.1898(6) 0.0269(10) Uani 1 1 d .
H14 H -0.4523 0.3088 0.1584 0.032 Uiso 1 1 calc R
C15 C -0.3302(5) 0.22809(18) 0.0754(5) 0.0207(8) Uani 1 1 d .
H15 H -0.3325 0.2435 -0.0335 0.025 Uiso 1 1 calc R

loop_
_atom_site_aniso_label
_atom_site_aniso_U_11
_atom_site_aniso_U_22
_atom_site_aniso_U_33
_atom_site_aniso_U_23
_atom_site_aniso_U_13
_atom_site_aniso_U_12
I1 0.01404(11) 0.03087(13) 0.02150(13) 0.0001(2) -0.00170(8) -0.00062(16)
C1 0.0092(17) 0.0166(17) 0.018(2) 0.0027(15) -0.0023(14) -0.0033(13)
C2 0.0124(17) 0.0199(18) 0.023(2) 0.0026(16) 0.0050(16) 0.0002(14)
C3 0.0150(19) 0.0157(17) 0.0139(19) 0.0030(15) 0.0023(15) 0.0013(15)
C4 0.028(2) 0.0157(18) 0.0165(19) -0.0028(15) 0.0056(17) 0.0032(16)
C5 0.029(2) 0.025(2) 0.015(2) -0.0039(17) -0.0018(18) -0.0041(19)
C6 0.0170(18) 0.026(2) 0.021(2) 0.0024(16) 0.0012(16) 0.0013(15)
C7 0.017(2) 0.025(2) 0.019(2) 0.0003(15) 0.0057(17) 0.0038(14)
C8 0.0163(18) 0.0132(16) 0.0134(19) 0.0014(14) 0.0016(15) 0.0008(14)
N9 0.0129(16) 0.0173(15) 0.0146(17) 0.0028(12) 0.0019(14) 0.0017(10)
C10 0.0104(18) 0.018(2) 0.019(2) -0.0033(18) 0.0028(16) -0.0049(15)
C11 0.016(2) 0.024(2) 0.013(2) -0.0046(19) 0.0013(17) -0.0054(17)
C12 0.022(2) 0.035(2) 0.018(2) -0.0134(18) 0.0074(17) -0.0073(17)
C13 0.022(2) 0.030(2) 0.034(3) -0.0205(19) 0.0077(18) -0.0058(16)
C14 0.0141(19) 0.0201(19) 0.044(3) -0.0084(18) -0.0016(19) 0.0027(14)
C15 0.0180(18) 0.0184(18) 0.025(2) 0.0014(16) 0.0012(16) -0.0022(14)

loop_
_atom_type_symbol
_atom_type_description
_atom_type_scat_dispersion_real
_atom_type_scat_dispersion_imag
_atom_type_scat_source
C C 0.0033 0.0016 'International Tables Vol C Tables 4.2.6.8 and 6.1.1.4'
H H 0 0 'International Tables Vol C Tables 4.2.6.8 and 6.1.1.4'
N N 0.0061 0.0033 'International Tables Vol C Tables 4.2.6.8 and 6.1.1.4'
I I -0.4742 1.8119 'International Tables Vol C Tables 4.2.6.8 and 6.1.1.4'

loop_
_geom_angle_atom_site_label_1
_geom_angle_atom_site_label_2
_geom_angle_atom_site_label_3
_geom_angle
C2 C1 N9 110.4(3)
C2 C1 I1 127.1(3)
N9 C1 I1 122.5(3)
C1 C2 C3 107.3(3)
C1 C2 H2 126.3
C3 C2 H2 126.3
C4 C3 C8 119.3(3)
C4 C3 C2 133.9(4)
C8 C3 C2 106.8(3)
C5 C4 C3 118.6(4)
C5 C4 H4 120.7
C3 C4 H4 120.7
C4 C5 C6 121.0(4)
C4 C5 H5 119.5
C6 C5 H5 119.5
C7 C6 C5 121.4(4)
C7 C6 H6 119.3
C5 C6 H6 119.3
C6 C7 C8 117.1(4)
C6 C7 H7 121.5
C8 C7 H7 121.5
C7 C8 N9 129.2(4)
C7 C8 C3 122.6(3)
N9 C8 C3 108.2(3)
C1 N9 C8 107.3(3)
C1 N9 C10 127.8(3)
C8 N9 C10 124.9(3)
C15 C10 C11 119.0(4)
C15 C10 N9 120.8(4)
C11 C10 N9 120.1(3)
C12 C11 C10 120.7(4)
C12 C11 H11 119.7
C10 C11 H11 119.7
C11 C12 C13 119.7(4)
C11 C12 H12 120.2
C13 C12 H12 120.2
C14 C13 C12 120.6(4)
C14 C13 H13 119.7
C12 C13 H13 119.7
C13 C14 C15 119.5(4)
C13 C14 H14 120.3
C15 C14 H14 120.3
C10 C15 C14 120.5(4)
C10 C15 H15 119.7
C14 C15 H15 119.7

loop_
_geom_bond_atom_site_label_1
_geom_bond_atom_site_label_2
_geom_bond_distance
I1 C1 2.062(4)
C1 C2 1.358(6)
C1 N9 1.397(5)
C2 C3 1.439(5)
C2 H2 0.95
C3 C4 1.400(5)
C3 C8 1.408(5)
C4 C5 1.381(6)
C4 H4 0.95
C5 C6 1.415(6)
C5 H5 0.95
C6 C7 1.378(6)
C6 H6 0.95
C7 C8 1.394(5)
C7 H7 0.95
C8 N9 1.400(5)
N9 C10 1.415(5)
C10 C15 1.371(6)
C10 C11 1.415(6)
C11 C12 1.370(6)
C11 H11 0.95
C12 C13 1.388(6)
C12 H12 0.95
C13 C14 1.380(7)
C13 H13 0.95
C14 C15 1.404(6)
C14 H14 0.95
C15 H15 0.95

loop_
_geom_torsion_atom_site_label_1
_geom_torsion_atom_site_label_2
_geom_torsion_atom_site_label_3
_geom_torsion_atom_site_label_4
_geom_torsion
N9 C1 C2 C3 -1.7(4)
I1 C1 C2 C3 -179.3(3)
C1 C2 C3 C4 -177.0(4)
C1 C2 C3 C8 1.1(4)
C8 C3 C4 C5 -1.2(6)
C2 C3 C4 C5 176.7(4)
C3 C4 C5 C6 1.0(6)
C4 C5 C6 C7 0.0(6)
C5 C6 C7 C8 -0.7(6)
C6 C7 C8 N9 -176.9(4)
C6 C7 C8 C3 0.6(6)
C4 C3 C8 C7 0.4(6)
C2 C3 C8 C7 -178.0(4)
C4 C3 C8 N9 178.3(3)
C2 C3 C8 N9 -0.1(4)
C2 C1 N9 C8 1.6(4)
I1 C1 N9 C8 179.3(2)
C2 C1 N9 C10 179.0(4)
I1 C1 N9 C10 -3.3(5)
C7 C8 N9 C1 176.8(4)
C3 C8 N9 C1 -0.9(4)
C7 C8 N9 C10 -0.6(6)
C3 C8 N9 C10 -178.3(4)
C1 N9 C10 C15 121.1(4)
C8 N9 C10 C15 -62.0(5)
C1 N9 C10 C11 -62.1(6)
C8 N9 C10 C11 114.8(4)
C15 C10 C11 C12 -1.4(6)
N9 C10 C11 C12 -178.4(4)
C10 C11 C12 C13 1.2(6)
C11 C12 C13 C14 -0.1(6)
C12 C13 C14 C15 -0.7(6)
C11 C10 C15 C14 0.6(5)
N9 C10 C15 C14 177.5(4)
C13 C14 C15 C10 0.5(5)
